data_7152254
loop_
_publ_author_name
'Saha, Pipas'
'Bhunia, Anup'
'Saikia, Anil K.'

_publ_section_title
;
 Synthesis of 2,3,5,6-tetrasubstituted tetrahydropyrans via
 (3,5)-oxonium-ene reaction.
;
_journal_issue 12
_journal_name_full 'Organic &amp; biomolecular chemistry'
_journal_page_first 2470
_journal_page_last 2481
_journal_paper_doi 10.1039/c2ob06832j
_journal_volume 10
_journal_year 2012
_chemical_formula_sum 'C23 H26 O4'
_chemical_formula_weight 366.44
_chemical_name_systematic
;
?
;
_space_group_IT_number 14
_symmetry_cell_setting monoclinic
_symmetry_space_group_name_Hall '-P 2yn'
_symmetry_space_group_name_H-M 'P 1 21/n 1'
_atom_sites_solution_hydrogens geom
_atom_sites_solution_primary direct
_atom_sites_solution_secondary difmap
_audit_creation_method SHELXL-97
_cell_angle_alpha 90.00
_cell_angle_beta 103.239(4)
_cell_angle_gamma 90.00
_cell_formula_units_Z 4
_cell_length_a 8.9913(7)
_cell_length_b 19.6654(14)
_cell_length_c 11.4452(9)
_cell_measurement_temperature 296(2)
_cell_volume 1969.9(3)
_computing_cell_refinement 'Bruker Smart'
_computing_data_collection 'Bruker Smart'
_computing_data_reduction 'Bruker SAINT'
_computing_molecular_graphics 'Bruker SHELXTL'
_computing_publication_material 'Bruker SHELXTL'
_computing_structure_refinement 'SHELXL-97 (Sheldrick, 1997)'
_computing_structure_solution 'SHELXS-97 (Sheldrick, 1990)'
_diffrn_ambient_temperature 296(2)
_diffrn_measured_fraction_theta_full 0.988
_diffrn_measured_fraction_theta_max 0.988
_diffrn_radiation_monochromator graphite
_diffrn_radiation_source 'fine-focus sealed tube'
_diffrn_radiation_type MoK\a
_diffrn_radiation_wavelength 0.71073
_diffrn_reflns_av_R_equivalents 0.0214
_diffrn_reflns_av_sigmaI/netI 0.0313
_diffrn_reflns_limit_h_max 7
_diffrn_reflns_limit_h_min -10
_diffrn_reflns_limit_k_max 18
_diffrn_reflns_limit_k_min -21
_diffrn_reflns_limit_l_max 11
_diffrn_reflns_limit_l_min -13
_diffrn_reflns_number 8217
_diffrn_reflns_theta_full 24.42
_diffrn_reflns_theta_max 24.42
_diffrn_reflns_theta_min 2.07
_exptl_absorpt_coefficient_mu 0.084
_exptl_absorpt_correction_T_max 0.979
_exptl_absorpt_correction_T_min 0.963
_exptl_absorpt_correction_type multi-scan
_exptl_absorpt_process_details 'SADABS (Sheldrick, 1997)'
_exptl_crystal_colour colorless
_exptl_crystal_density_diffrn 1.236
_exptl_crystal_density_method 'not measured'
_exptl_crystal_description block
_exptl_crystal_F_000 784
_exptl_crystal_size_max 0.46
_exptl_crystal_size_mid 0.37
_exptl_crystal_size_min 0.25
_refine_diff_density_max 0.411
_refine_diff_density_min -0.205
_refine_diff_density_rms 0.042
_refine_ls_extinction_method none
_refine_ls_goodness_of_fit_ref 1.064
_refine_ls_hydrogen_treatment none
_refine_ls_matrix_type full
_refine_ls_number_parameters 247
_refine_ls_number_reflns 2628
_refine_ls_number_restraints 0
_refine_ls_restrained_S_all 1.064
_refine_ls_R_factor_all 0.0923
_refine_ls_R_factor_gt 0.0667
_refine_ls_shift/su_max 0.004
_refine_ls_shift/su_mean 0.000
_refine_ls_structure_factor_coef Fsqd
_refine_ls_weighting_details 'calc w=1/[\s^2^(Fo^2^)+(0.0991P)^2^+1.0222P] where P=(Fo^2^+2Fc^2^)/3'
_refine_ls_weighting_scheme calc
_refine_ls_wR_factor_gt 0.1815
_refine_ls_wR_factor_ref 0.1973
_reflns_number_gt 2852
_reflns_number_total 3250
_reflns_threshold_expression >2sigma(I)
_cod_data_source_file c2ob06832j.txt
_cod_data_source_block ps-451l
_cod_original_sg_symbol_H-M 'P 21/n'
_cod_database_code 7152254

loop_
_symmetry_equiv_pos_as_xyz
'x, y, z'
'-x+1/2, y+1/2, -z+1/2'
'-x, -y, -z'
'x-1/2, -y-1/2, z-1/2'

loop_
_atom_site_label
_atom_site_type_symbol
_atom_site_fract_x
_atom_site_fract_y
_atom_site_fract_z
_atom_site_U_iso_or_equiv
_atom_site_adp_type
_atom_site_occupancy
_atom_site_symmetry_multiplicity
_atom_site_calc_flag
_atom_site_refinement_flags
O1 O 0.3490(2) 0.10030(10) 0.40729(18) 0.0515(6) Uani 1 1 d .
O4 O 0.6144(3) 0.01901(14) 0.1892(2) 0.0802(8) Uani 1 1 d .
O2 O 0.5696(3) 0.31481(13) 0.4880(2) 0.0806(9) Uani 1 1 d .
O3 O 0.6109(4) 0.24767(14) 0.6436(3) 0.1079(12) Uani 1 1 d .
C8 C 0.5716(4) 0.10900(17) 0.3225(3) 0.0579(9) Uani 1 1 d .
H8 H 0.5055 0.1300 0.2518 0.069 Uiso 1 1 calc R
C7 C 0.4741(4) 0.06384(17) 0.3758(3) 0.0609(10) Uani 1 1 d .
H7 H 0.5370 0.0441 0.4492 0.073 Uiso 1 1 calc R
C10 C 0.4981(4) 0.20200(17) 0.4473(3) 0.0601(10) Uani 1 1 d .
H10 H 0.4344 0.2243 0.3767 0.072 Uiso 1 1 calc R
C9 C 0.6340(4) 0.16653(16) 0.4098(3) 0.0558(9) Uani 1 1 d .
H9A H 0.6887 0.1991 0.3716 0.067 Uiso 1 1 calc R
H9B H 0.7044 0.1484 0.4800 0.067 Uiso 1 1 calc R
C11 C 0.4023(4) 0.15132(17) 0.4949(3) 0.0592(9) Uani 1 1 d .
H11 H 0.4664 0.1295 0.5658 0.071 Uiso 1 1 calc R
C6 C 0.4098(4) 0.00693(16) 0.2926(3) 0.0563(9) Uani 1 1 d .
C12 C 0.2644(4) 0.18038(16) 0.5293(3) 0.0531(9) Uani 1 1 d .
C5 C 0.2792(5) -0.02899(19) 0.3015(3) 0.0681(10) Uani 1 1 d .
H5 H 0.2264 -0.0161 0.3589 0.082 Uiso 1 1 calc R
C21 C 0.6931(4) 0.06801(18) 0.2778(3) 0.0605(10) Uani 1 1 d .
C1 C 0.4872(4) -0.01391(17) 0.2092(3) 0.0567(9) Uani 1 1 d .
C2 C 0.4339(5) -0.06756(19) 0.1328(4) 0.0735(11) Uani 1 1 d .
H2 H 0.4850 -0.0803 0.0742 0.088 Uiso 1 1 calc R
C18 C 0.5653(4) 0.25641(19) 0.5397(4) 0.0612(10) Uani 1 1 d .
C3 C 0.3046(5) -0.10199(19) 0.1442(4) 0.0758(12) Uani 1 1 d .
H3 H 0.2701 -0.1387 0.0942 0.091 Uiso 1 1 calc R
C13 C 0.2450(5) 0.17085(17) 0.6438(3) 0.0657(10) Uani 1 1 d .
H13 H 0.3199 0.1480 0.6993 0.079 Uiso 1 1 calc R
C4 C 0.2270(5) -0.08282(19) 0.2276(3) 0.0704(11) Uani 1 1 d .
H4 H 0.1394 -0.1060 0.2345 0.085 Uiso 1 1 calc R
C16 C 0.0249(5) 0.2392(2) 0.4833(4) 0.0786(12) Uani 1 1 d .
H16 H -0.0497 0.2631 0.4290 0.094 Uiso 1 1 calc R
C17 C 0.1521(4) 0.21484(18) 0.4484(3) 0.0632(10) Uani 1 1 d .
H17 H 0.1622 0.2216 0.3701 0.076 Uiso 1 1 calc R
C19 C 0.6352(6) 0.3718(2) 0.5617(4) 0.0960(15) Uani 1 1 d .
H19A H 0.5625 0.3884 0.6059 0.115 Uiso 1 1 calc R
H19B H 0.7260 0.3569 0.6195 0.115 Uiso 1 1 calc R
C15 C 0.0089(5) 0.2282(2) 0.5984(5) 0.0802(12) Uani 1 1 d .
H15 H -0.0773 0.2441 0.6217 0.096 Uiso 1 1 calc R
C14 C 0.1183(6) 0.1942(2) 0.6779(4) 0.0786(12) Uani 1 1 d .
H14 H 0.1072 0.1867 0.7557 0.094 Uiso 1 1 calc R
C23 C 0.7767(5) 0.1133(2) 0.2064(4) 0.0899(14) Uani 1 1 d .
H23A H 0.8401 0.0858 0.1683 0.135 Uiso 1 1 calc R
H23B H 0.8391 0.1452 0.2595 0.135 Uiso 1 1 calc R
H23C H 0.7037 0.1374 0.1464 0.135 Uiso 1 1 calc R
C22 C 0.8050(5) 0.0291(2) 0.3725(4) 0.0868(13) Uani 1 1 d .
H22A H 0.7509 -0.0035 0.4094 0.130 Uiso 1 1 calc R
H22B H 0.8586 0.0602 0.4322 0.130 Uiso 1 1 calc R
H22C H 0.8769 0.0060 0.3361 0.130 Uiso 1 1 calc R
C20 C 0.6727(9) 0.4231(3) 0.4939(6) 0.165(3) Uani 1 1 d .
H20A H 0.7471 0.4072 0.4521 0.247 Uiso 1 1 calc R
H20B H 0.7144 0.4605 0.5450 0.247 Uiso 1 1 calc R
H20C H 0.5829 0.4379 0.4368 0.247 Uiso 1 1 calc R

loop_
_atom_site_aniso_label
_atom_site_aniso_U_11
_atom_site_aniso_U_22
_atom_site_aniso_U_33
_atom_site_aniso_U_23
_atom_site_aniso_U_13
_atom_site_aniso_U_12
O1 0.0542(14) 0.0522(13) 0.0500(13) -0.0104(10) 0.0161(11) -0.0070(11)
O4 0.0780(18) 0.0857(18) 0.0806(18) -0.0392(15) 0.0258(15) -0.0090(15)
O2 0.117(2) 0.0566(16) 0.0656(16) -0.0130(13) 0.0142(16) -0.0214(15)
O3 0.179(3) 0.0741(19) 0.0625(19) -0.0071(16) 0.012(2) -0.017(2)
C8 0.056(2) 0.060(2) 0.061(2) -0.0120(17) 0.0194(18) -0.0058(18)
C7 0.069(2) 0.057(2) 0.059(2) -0.0096(17) 0.0185(19) -0.0035(19)
C10 0.068(2) 0.052(2) 0.062(2) -0.0115(17) 0.0181(19) -0.0054(18)
C9 0.055(2) 0.057(2) 0.060(2) -0.0126(17) 0.0228(18) -0.0084(17)
C11 0.067(2) 0.059(2) 0.055(2) -0.0141(18) 0.0196(19) -0.0071(19)
C6 0.068(2) 0.052(2) 0.047(2) -0.0057(16) 0.0102(18) -0.0081(18)
C12 0.057(2) 0.0518(19) 0.052(2) -0.0092(16) 0.0163(19) -0.0051(17)
C5 0.080(3) 0.068(2) 0.057(2) -0.0067(19) 0.016(2) -0.013(2)
C21 0.056(2) 0.066(2) 0.062(2) -0.0166(19) 0.0173(19) -0.0015(19)
C1 0.060(2) 0.050(2) 0.057(2) -0.0073(17) 0.0076(19) 0.0030(18)
C2 0.077(3) 0.062(2) 0.076(3) -0.025(2) 0.008(2) 0.010(2)
C18 0.068(2) 0.060(2) 0.061(3) -0.015(2) 0.027(2) -0.0082(19)
C3 0.091(3) 0.049(2) 0.075(3) -0.0094(19) -0.006(3) -0.001(2)
C13 0.084(3) 0.061(2) 0.055(2) -0.0034(18) 0.021(2) 0.008(2)
C4 0.077(3) 0.063(2) 0.064(2) -0.003(2) 0.003(2) -0.020(2)
C16 0.064(3) 0.067(3) 0.097(3) 0.002(2) 0.002(2) 0.000(2)
C17 0.063(2) 0.071(2) 0.058(2) 0.0017(19) 0.018(2) -0.009(2)
C19 0.130(4) 0.061(3) 0.099(3) -0.028(2) 0.030(3) -0.030(3)
C15 0.069(3) 0.075(3) 0.106(4) -0.027(3) 0.039(3) -0.007(2)
C14 0.103(3) 0.075(3) 0.068(3) -0.011(2) 0.043(3) -0.009(3)
C23 0.098(3) 0.099(3) 0.084(3) -0.019(2) 0.043(3) -0.007(3)
C22 0.077(3) 0.093(3) 0.087(3) -0.015(2) 0.010(2) 0.022(2)
C20 0.217(7) 0.125(5) 0.129(5) -0.006(4) -0.007(5) -0.105(5)

loop_
_atom_type_symbol
_atom_type_description
_atom_type_scat_dispersion_real
_atom_type_scat_dispersion_imag
_atom_type_scat_source
C C 0.0033 0.0016 'International Tables Vol C Tables 4.2.6.8 and 6.1.1.4'
H H 0.0000 0.0000 'International Tables Vol C Tables 4.2.6.8 and 6.1.1.4'
O O 0.0106 0.0060 'International Tables Vol C Tables 4.2.6.8 and 6.1.1.4'

loop_
_geom_angle_atom_site_label_1
_geom_angle_atom_site_label_2
_geom_angle_atom_site_label_3
_geom_angle
C11 O1 C7 111.7(2)
C1 O4 C21 118.9(3)
C18 O2 C19 118.1(3)
C7 C8 C9 109.9(3)
C7 C8 C21 110.9(3)
C9 C8 C21 115.1(3)
O1 C7 C8 112.0(3)
O1 C7 C6 108.7(3)
C8 C7 C6 111.5(3)
C11 C10 C18 112.5(3)
C11 C10 C9 110.9(3)
C18 C10 C9 107.1(3)
C8 C9 C10 108.6(3)
O1 C11 C10 110.0(3)
O1 C11 C12 106.8(3)
C10 C11 C12 114.9(3)
C1 C6 C5 118.1(3)
C1 C6 C7 119.0(3)
C5 C6 C7 122.7(3)
C13 C12 C17 118.3(3)
C13 C12 C11 119.5(3)
C17 C12 C11 122.2(3)
C4 C5 C6 121.4(4)
O4 C21 C22 107.6(3)
O4 C21 C23 103.6(3)
C22 C21 C23 110.7(3)
O4 C21 C8 108.0(3)
C22 C21 C8 115.8(3)
C23 C21 C8 110.4(3)
C6 C1 O4 123.4(3)
C6 C1 C2 120.8(4)
O4 C1 C2 115.7(3)
C3 C2 C1 119.5(4)
O3 C18 O2 123.4(3)
O3 C18 C10 126.0(4)
O2 C18 C10 110.7(3)
C4 C3 C2 120.7(4)
C14 C13 C12 121.6(4)
C3 C4 C5 119.4(4)
C15 C16 C17 119.9(4)
C12 C17 C16 120.2(3)
C20 C19 O2 111.3(4)
C14 C15 C16 120.1(4)
C15 C14 C13 120.0(4)

loop_
_geom_bond_atom_site_label_1
_geom_bond_atom_site_label_2
_geom_bond_distance
O1 C11 1.422(4)
O1 C7 1.447(4)
O4 C1 1.378(4)
O4 C21 1.459(4)
O2 C18 1.297(4)
O2 C19 1.445(4)
O3 C18 1.178(4)
C8 C7 1.475(5)
C8 C9 1.528(4)
C8 C21 1.536(5)
C7 C6 1.497(4)
C10 C11 1.499(5)
C10 C18 1.528(5)
C10 C9 1.551(5)
C11 C12 1.498(5)
C6 C1 1.366(5)
C6 C5 1.394(5)
C12 C13 1.374(5)
C12 C17 1.381(5)
C5 C4 1.369(5)
C21 C22 1.507(5)
C21 C23 1.518(5)
C1 C2 1.384(5)
C2 C3 1.376(5)
C3 C4 1.359(6)
C13 C14 1.365(5)
C16 C15 1.375(6)
C16 C17 1.381(5)
C19 C20 1.362(6)
C15 C14 1.354(6)
